data_1503721
loop_
_publ_author_name
'Kuykendall, Darrell W.'
'Anderson, Cyrus A.'
'Zimmerman, Steven C.'

_publ_contact_author
; 
Scott R. Wilson 
University of Illinois 
School of Chemical Sciences, Box 59-1 
505 South Mathews Avenue 
Urbana, Illinois  61801 
USA 
;
_publ_section_title
;
 Hydrogen-bonded DeUG x DAN heterocomplex: structure and stability and a
 scalable synthesis of DeUG with reactive functionality.
;
_journal_issue 1
_journal_name_full 'Organic letters'
_journal_page_first 61
_journal_page_last 64
_journal_paper_doi 10.1021/ol802344w
_journal_volume 11
_journal_year 2009
_chemical_formula_moiety 'C22 H33 N5 O4'
_chemical_formula_sum 'C22 H33 N5 O4'
_chemical_formula_weight 431.53
_chemical_name_systematic
; 
? 
;
_space_group_IT_number 61
_symmetry_cell_setting orthorhombic
_symmetry_space_group_name_Hall '-P 2ac 2ab'
_symmetry_space_group_name_H-M 'P b c a'
_atom_sites_solution_hydrogens geom
_atom_sites_solution_primary direct
_atom_sites_solution_secondary difmap
_audit_creation_method SHELXL-97
_audit_update_record
; 
2008-06-26   text and data added, srw 
;
_cell_angle_alpha 90.00
_cell_angle_beta 90.00
_cell_angle_gamma 90.00
_cell_formula_units_Z 8
_cell_length_a 8.0384(7)
_cell_length_b 16.6403(15)
_cell_length_c 33.381(3)
_cell_measurement_reflns_used 626
_cell_measurement_temperature 193(2)
_cell_measurement_theta_max 20.73
_cell_measurement_theta_min 2.45
_cell_volume 4465.1(7)
_computing_cell_refinement 'SAINT V7.23A (Bruker, 2005)'
_computing_data_collection 'APEX2 V2.0-1 (Bruker, 2004)'
_computing_data_reduction
; 
SAINT V7.23A, XPREP V2005/2, SADABS V2007/4 (Bruker, 2005 & 2007) 
;
_computing_molecular_graphics 'SHELXTL V6.12 (Bruker, 2005)'
_computing_publication_material 'XCIF V6.12 (Bruker, 2005)'
_computing_structure_refinement 'SHELXTL V6.12 (Bruker, 2005)'
_computing_structure_solution 'SHELXTL V6.12 (Bruker, 2005)'
_diffrn_ambient_temperature 193(2)
_diffrn_measured_fraction_theta_full 0.998
_diffrn_measured_fraction_theta_max 0.998
_diffrn_measurement_device 'Bruker Kappa/ApexII CCD'
_diffrn_measurement_method 'profile data from \f and \w scans'
_diffrn_radiation_monochromator graphite
_diffrn_radiation_source 'fine-focus sealed tube'
_diffrn_radiation_type MoK\a
_diffrn_radiation_wavelength 0.71073
_diffrn_radiation_wavelength_id ba77bas
_diffrn_reflns_av_R_equivalents 0.3328
_diffrn_reflns_av_sigmaI/netI 0.1625
_diffrn_reflns_limit_h_max 9
_diffrn_reflns_limit_h_min -9
_diffrn_reflns_limit_k_max 20
_diffrn_reflns_limit_k_min -20
_diffrn_reflns_limit_l_max 40
_diffrn_reflns_limit_l_min -40
_diffrn_reflns_number 52171
_diffrn_reflns_theta_full 25.38
_diffrn_reflns_theta_max 25.38
_diffrn_reflns_theta_min 2.44
_exptl_absorpt_coefficient_mu 0.090
_exptl_absorpt_correction_T_max 0.9982
_exptl_absorpt_correction_T_min 0.9875
_exptl_absorpt_correction_type integration
_exptl_absorpt_process_details 'SHELXTL/XPREP V2005/2 (Bruker, 2005)'
_exptl_crystal_colour colourless
_exptl_crystal_density_diffrn 1.284
_exptl_crystal_density_method 'not measured'
_exptl_crystal_description tabular
_exptl_crystal_F_000 1856
_exptl_crystal_id ba77bas
_exptl_crystal_preparation
; 
The data crystal was mounted using oil (Parantone-N, Exxon) to a 
0.3 mm cryo-loop (Hampton Research) with the (2 1 1) scattering 
planes roughly normal to the spindle axis. 
;
_exptl_crystal_size_max 0.12
_exptl_crystal_size_mid 0.11
_exptl_crystal_size_min 0.02
_refine_diff_density_max 0.223
_refine_diff_density_min -0.278
_refine_diff_density_rms 0.062
_refine_ls_extinction_method none
_refine_ls_goodness_of_fit_ref 0.993
_refine_ls_hydrogen_treatment noref
_refine_ls_matrix_type full
_refine_ls_number_parameters 366
_refine_ls_number_reflns 4092
_refine_ls_number_restraints 272
_refine_ls_restrained_S_all 0.974
_refine_ls_R_factor_all 0.1977
_refine_ls_R_factor_gt 0.0618
_refine_ls_shift/su_max 0.003
_refine_ls_shift/su_mean 0.000
_refine_ls_structure_factor_coef Fsqd
_refine_ls_weighting_details 'calc w=1/[\s^2^(Fo^2^)+(0.0527P)^2^+0.0000P] where P=(Fo^2^+2Fc^2^)/3'
_refine_ls_weighting_scheme calc
_refine_ls_wR_factor_gt 0.1079
_refine_ls_wR_factor_ref 0.1533
_reflns_number_gt 1727
_reflns_number_total 4092
_reflns_threshold_expression >2sigma(I)
_cod_data_source_file ol802344w_si_003.cif
_cod_data_source_block ba77bas
_cod_depositor_comments
;
The following automatic conversions were performed:

'_symmetry_cell_setting' value 'Orthorhombic' changed to
'orthorhombic' according to
/home/saulius/struct/CIF-dictionaries/cif_core.dic dictionary named
'cif_core.dic' version 2.4.2 from 2011-04-26.

Automatic conversion script
Id: cif_fix_values 1715 2011-07-08 13:25:40Z adriana 
;
_cod_original_sg_symbol_Hall '-P 2ac 2ab '
_cod_original_sg_symbol_H-M 'P b c a '
_cod_database_code 1503721

loop_
_symmetry_equiv_pos_as_xyz
'x, y, z'
'-x+1/2, -y, z+1/2'
'-x, y+1/2, -z+1/2'
'x+1/2, -y+1/2, -z'
'-x, -y, -z'
'x-1/2, y, -z-1/2'
'x, -y-1/2, z-1/2'
'-x-1/2, y-1/2, z'

loop_
_atom_site_label
_atom_site_type_symbol
_atom_site_fract_x
_atom_site_fract_y
_atom_site_fract_z
_atom_site_U_iso_or_equiv
_atom_site_adp_type
_atom_site_occupancy
_atom_site_symmetry_multiplicity
_atom_site_calc_flag
_atom_site_refinement_flags
_atom_site_disorder_assembly
_atom_site_disorder_group
C1 C 0.4328(4) 0.8630(2) 0.03759(11) 0.0217(9) Uani 1 1 d . . .
C2 C 0.7033(5) 0.8864(2) 0.00533(11) 0.0252(10) Uani 1 1 d . . .
C3 C 0.7008(4) 0.9606(2) 0.02594(11) 0.0200(9) Uani 1 1 d . . .
C4 C 0.5676(4) 0.9760(2) 0.05141(11) 0.0210(9) Uani 1 1 d . . .
C5 C 0.7385(4) 1.0817(2) 0.05391(11) 0.0243(10) Uani 1 1 d . . .
C6 C 0.8069(5) 1.0289(2) 0.02793(11) 0.0258(10) Uani 1 1 d . . .
H6 H 0.9079 1.0361 0.0136 0.031 Uiso 1 1 calc R . .
C7 C 0.1463(5) 0.8195(2) 0.05745(11) 0.0242(10) Uani 1 1 d . . .
C8 C -0.0357(5) 0.8982(2) 0.10057(12) 0.0305(10) Uani 1 1 d . . .
H8A H -0.1278 0.8766 0.0841 0.037 Uiso 1 1 calc R . .
H8B H -0.0536 0.9567 0.1037 0.037 Uiso 1 1 calc R . .
C9 C -0.0392(5) 0.8588(2) 0.14141(11) 0.0331(11) Uani 1 1 d . . .
H9A H -0.1538 0.8618 0.1521 0.040 Uiso 1 1 calc R . .
H9B H -0.0105 0.8013 0.1384 0.040 Uiso 1 1 calc R . .
C10 C 0.0776(5) 0.8960(3) 0.17119(12) 0.0461(12) Uani 1 1 d . . .
H10A H 0.0461 0.9530 0.1752 0.055 Uiso 1 1 calc R . .
H10B H 0.1917 0.8950 0.1601 0.055 Uiso 1 1 calc R . .
C11 C 0.0778(7) 0.8533(3) 0.21192(14) 0.0726(17) Uani 1 1 d . . .
H11A H 0.1564 0.8802 0.2299 0.109 Uiso 1 1 calc R . .
H11B H 0.1111 0.7972 0.2083 0.109 Uiso 1 1 calc R . .
H11C H -0.0341 0.8554 0.2235 0.109 Uiso 1 1 calc R . .
C12 C 0.4751(4) 1.0859(2) 0.09760(11) 0.0259(10) Uani 1 1 d D . .
H12C H 0.3594 1.0735 0.0895 0.031 Uiso 0.204(5) 1 calc PR A 2
H12D H 0.4888 1.1450 0.0968 0.031 Uiso 0.204(5) 1 calc PR A 2
H12A H 0.3664 1.0579 0.0957 0.031 Uiso 0.796(5) 1 d PR A 1
H12B H 0.4569 1.1429 0.0900 0.031 Uiso 0.796(5) 1 d PR A 1
C13 C 0.5353(8) 1.0836(3) 0.14103(12) 0.0328(16) Uani 0.796(5) 1 d PDU A 1
H13A H 0.6385 1.1169 0.1429 0.039 Uiso 0.796(5) 1 calc PR A 1
C14 C 0.4072(8) 1.1193(3) 0.16907(12) 0.0394(17) Uani 0.796(5) 1 d PDU A 1
H14A H 0.3016 1.0891 0.1664 0.047 Uiso 0.796(5) 1 calc PR A 1
H14B H 0.3856 1.1757 0.1612 0.047 Uiso 0.796(5) 1 calc PR A 1
C15 C 0.4634(8) 1.1169(3) 0.21253(13) 0.0502(16) Uani 0.796(5) 1 d PDU A 1
H15A H 0.3729 1.1371 0.2299 0.060 Uiso 0.796(5) 1 calc PR A 1
H15B H 0.5610 1.1525 0.2160 0.060 Uiso 0.796(5) 1 calc PR A 1
C16 C 0.5093(9) 1.0319(4) 0.22507(16) 0.0553(18) Uani 0.796(5) 1 d PDU A 1
H16A H 0.5540 1.0327 0.2527 0.066 Uiso 0.796(5) 1 calc PR A 1
H16B H 0.4082 0.9979 0.2250 0.066 Uiso 0.796(5) 1 calc PR A 1
C17 C 0.6378(9) 0.9960(4) 0.19708(16) 0.057(2) Uani 0.796(5) 1 d PDU A 1
H17A H 0.6598 0.9396 0.2050 0.069 Uiso 0.796(5) 1 calc PR A 1
H17B H 0.7433 1.0263 0.1995 0.069 Uiso 0.796(5) 1 calc PR A 1
C18 C 0.5790(7) 0.9982(3) 0.15356(12) 0.0433(15) Uani 0.796(5) 1 d PDU A 1
H18A H 0.6680 0.9772 0.1359 0.052 Uiso 0.796(5) 1 calc PR A 1
H18B H 0.4802 0.9633 0.1505 0.052 Uiso 0.796(5) 1 calc PR A 1
C19 C 0.7998(4) 1.1630(2) 0.06475(11) 0.0267(10) Uani 1 1 d . . .
H19A H 0.7022 1.1981 0.0695 0.032 Uiso 1 1 calc R . .
H19B H 0.8609 1.1852 0.0415 0.032 Uiso 1 1 calc R . .
C20 C 0.9108(5) 1.1678(3) 0.10067(13) 0.0324(11) Uani 1 1 d D B .
C21 C 1.022(2) 1.2589(8) 0.1486(4) 0.057(3) Uani 0.45(5) 1 d PDU B 1
H21A H 1.0396 1.3175 0.1514 0.068 Uiso 0.45(5) 1 calc PR B 1
H21B H 1.1318 1.2334 0.1447 0.068 Uiso 0.45(5) 1 calc PR B 1
C22 C 0.945(4) 1.2273(16) 0.1863(3) 0.064(4) Uani 0.45(5) 1 d PDU B 1
H22A H 1.0242 1.2336 0.2085 0.096 Uiso 0.45(5) 1 calc PR B 1
H22B H 0.9187 1.1702 0.1829 0.096 Uiso 0.45(5) 1 calc PR B 1
H22C H 0.8435 1.2573 0.1922 0.096 Uiso 0.45(5) 1 calc PR B 1
N1 N 0.4333(3) 0.92786(18) 0.05898(9) 0.0233(8) Uani 1 1 d . . .
N2 N 0.5574(4) 0.84063(18) 0.01178(9) 0.0216(8) Uani 1 1 d D . .
H2 H 0.546(4) 0.7993(17) -0.0055(9) 0.026 Uiso 1 1 d D . .
N3 N 0.5895(3) 1.04952(18) 0.06893(9) 0.0224(8) Uani 1 1 d . A .
N4 N 0.3015(4) 0.80924(19) 0.03902(10) 0.0245(8) Uani 1 1 d D . .
H4 H 0.313(4) 0.7584(15) 0.0308(10) 0.029 Uiso 1 1 d D . .
N5 N 0.1224(4) 0.8846(2) 0.07975(10) 0.0283(9) Uani 1 1 d D . .
H5 H 0.203(4) 0.9197(19) 0.0824(11) 0.034 Uiso 1 1 d D . .
O1 O 0.8140(3) 0.85819(15) -0.01646(8) 0.0310(7) Uani 1 1 d . . .
O2 O 0.0396(3) 0.76657(15) 0.05196(7) 0.0303(7) Uani 1 1 d . . .
O3 O 0.9200(3) 1.24420(17) 0.11355(8) 0.0449(8) Uani 1 1 d DU . .
O4 O 0.9855(4) 1.11360(18) 0.11598(9) 0.0525(9) Uani 1 1 d . . .
C23 C 0.503(4) 1.0564(18) 0.1405(4) 0.039(3) Uani 0.204(5) 1 d PDU A 2
H23A H 0.4753 0.9979 0.1396 0.046 Uiso 0.204(5) 1 calc PR A 2
C24 C 0.368(4) 1.0936(17) 0.1681(4) 0.041(3) Uani 0.204(5) 1 d PDU A 2
H24A H 0.3823 1.1527 0.1687 0.049 Uiso 0.204(5) 1 calc PR A 2
H24B H 0.2567 1.0821 0.1567 0.049 Uiso 0.204(5) 1 calc PR A 2
C25 C 0.376(3) 1.0615(16) 0.2099(6) 0.048(3) Uani 0.204(5) 1 d PU A 2
H25A H 0.3481 1.0035 0.2098 0.058 Uiso 0.204(5) 1 calc PR A 2
H25B H 0.2929 1.0896 0.2268 0.058 Uiso 0.204(5) 1 calc PR A 2
C26 C 0.679(4) 1.0308(17) 0.2009(8) 0.050(3) Uani 0.204(5) 1 d PU A 2
H26A H 0.6635 0.9719 0.2025 0.061 Uiso 0.204(5) 1 calc PR A 2
H26B H 0.7920 1.0437 0.2107 0.061 Uiso 0.204(5) 1 calc PR A 2
C27 C 0.548(3) 1.0733(17) 0.2274(8) 0.050(3) Uani 0.204(5) 1 d PU A 2
H27A H 0.5516 1.0510 0.2549 0.059 Uiso 0.204(5) 1 calc PR A 2
H27B H 0.5733 1.1314 0.2290 0.059 Uiso 0.204(5) 1 calc PR A 2
C28 C 0.660(2) 1.0592(15) 0.1567(4) 0.040(3) Uani 0.204(5) 1 d PDU A 2
H28A H 0.7003 1.1153 0.1549 0.049 Uiso 0.204(5) 1 calc PR A 2
H28B H 0.7340 1.0259 0.1398 0.049 Uiso 0.204(5) 1 calc PR A 2
C29 C 1.0491(17) 1.2624(7) 0.1424(4) 0.055(2) Uani 0.55(5) 1 d PDU B 2
H29A H 1.0838 1.3191 0.1391 0.065 Uiso 0.55(5) 1 calc PR B 2
H29B H 1.1470 1.2280 0.1370 0.065 Uiso 0.55(5) 1 calc PR B 2
C30 C 0.994(3) 1.2495(14) 0.1847(3) 0.064(3) Uani 0.55(5) 1 d PDU B 2
H30A H 1.0820 1.2666 0.2031 0.096 Uiso 0.55(5) 1 calc PR B 2
H30B H 0.9699 1.1923 0.1889 0.096 Uiso 0.55(5) 1 calc PR B 2
H30C H 0.8930 1.2810 0.1898 0.096 Uiso 0.55(5) 1 calc PR B 2

loop_
_atom_site_aniso_label
_atom_site_aniso_U_11
_atom_site_aniso_U_22
_atom_site_aniso_U_33
_atom_site_aniso_U_23
_atom_site_aniso_U_13
_atom_site_aniso_U_12
C1 0.023(2) 0.022(2) 0.021(2) 0.0016(19) -0.0045(18) -0.0044(19)
C2 0.027(2) 0.024(2) 0.025(2) 0.007(2) -0.006(2) 0.0000(19)
C3 0.019(2) 0.018(2) 0.023(2) 0.0008(19) -0.0007(18) 0.0015(18)
C4 0.023(2) 0.019(2) 0.021(2) 0.0026(18) -0.0046(18) -0.0002(18)
C5 0.025(2) 0.021(2) 0.027(3) 0.004(2) -0.0036(19) -0.0019(18)
C6 0.022(2) 0.027(2) 0.029(3) -0.001(2) 0.0038(19) -0.0005(19)
C7 0.027(2) 0.025(2) 0.021(2) 0.004(2) 0.0019(19) -0.0006(19)
C8 0.026(2) 0.026(2) 0.040(3) -0.002(2) 0.004(2) 0.003(2)
C9 0.032(2) 0.036(3) 0.032(3) 0.000(2) 0.007(2) 0.003(2)
C10 0.047(3) 0.053(3) 0.039(3) -0.007(3) -0.001(2) 0.008(2)
C11 0.105(5) 0.075(4) 0.039(3) -0.001(3) -0.012(3) 0.012(4)
C12 0.025(2) 0.026(2) 0.026(2) -0.006(2) 0.0004(19) 0.0009(19)
C13 0.035(3) 0.036(4) 0.027(3) -0.001(2) 0.004(2) 0.009(3)
C14 0.048(4) 0.035(4) 0.035(3) 0.000(3) 0.011(2) 0.011(3)
C15 0.066(4) 0.050(4) 0.034(3) -0.005(3) 0.011(3) 0.013(3)
C16 0.076(4) 0.059(4) 0.030(3) 0.005(3) 0.010(3) 0.027(4)
C17 0.078(4) 0.064(4) 0.029(3) 0.002(3) 0.003(3) 0.031(4)
C18 0.056(3) 0.043(3) 0.031(3) 0.003(3) 0.011(3) 0.017(3)
C19 0.027(2) 0.024(2) 0.029(3) 0.0021(19) 0.0009(19) -0.0008(19)
C20 0.029(3) 0.029(3) 0.039(3) -0.001(2) -0.002(2) -0.001(2)
C21 0.059(5) 0.049(5) 0.062(4) -0.011(4) -0.026(4) -0.012(4)
C22 0.074(8) 0.064(7) 0.055(5) -0.018(5) -0.032(5) -0.025(6)
N1 0.0218(18) 0.0229(18) 0.025(2) -0.0014(16) 0.0020(15) -0.0033(15)
N2 0.0203(17) 0.0214(19) 0.023(2) -0.0055(15) 0.0026(15) 0.0005(16)
N3 0.0252(19) 0.0245(19) 0.0174(18) -0.0033(16) 0.0013(15) 0.0000(15)
N4 0.0246(19) 0.0213(19) 0.028(2) -0.0023(16) 0.0029(16) -0.0013(16)
N5 0.024(2) 0.027(2) 0.034(2) -0.0102(19) 0.0053(17) -0.0062(15)
O1 0.0237(15) 0.0321(17) 0.0372(18) -0.0075(14) 0.0076(13) 0.0027(13)
O2 0.0259(15) 0.0277(16) 0.0372(17) -0.0039(13) 0.0043(13) -0.0065(13)
O3 0.0470(18) 0.0293(17) 0.058(2) -0.0101(16) -0.0167(16) -0.0007(15)
O4 0.058(2) 0.0359(19) 0.063(2) -0.0020(18) -0.0263(18) 0.0070(17)
C23 0.048(5) 0.040(5) 0.028(4) -0.002(5) 0.009(4) 0.016(5)
C24 0.051(5) 0.040(6) 0.032(5) -0.002(5) 0.009(5) 0.017(5)
C25 0.063(5) 0.049(5) 0.032(4) 0.000(5) 0.013(4) 0.015(5)
C26 0.067(5) 0.055(6) 0.030(5) 0.000(5) 0.004(5) 0.022(5)
C27 0.067(5) 0.052(6) 0.030(5) 0.001(6) 0.007(4) 0.017(6)
C28 0.050(5) 0.043(6) 0.028(5) -0.002(5) 0.006(5) 0.016(5)
C29 0.055(5) 0.047(4) 0.062(4) -0.010(4) -0.027(4) -0.008(4)
C30 0.065(7) 0.064(6) 0.063(4) -0.011(5) -0.024(4) -0.025(5)

loop_
_atom_type_symbol
_atom_type_description
_atom_type_scat_dispersion_real
_atom_type_scat_dispersion_imag
_atom_type_scat_source
C C 0.0033 0.0016 'International Tables Vol C Tables 4.2.6.8 and 6.1.1.4'
H H 0.0000 0.0000 'International Tables Vol C Tables 4.2.6.8 and 6.1.1.4'
N N 0.0061 0.0033 'International Tables Vol C Tables 4.2.6.8 and 6.1.1.4'
O O 0.0106 0.0060 'International Tables Vol C Tables 4.2.6.8 and 6.1.1.4'

loop_
_exptl_crystal_face_index_h
_exptl_crystal_face_index_k
_exptl_crystal_face_index_l
_exptl_crystal_face_perp_dist
-1.00 -1.00 0.00 0.0800
1.00 1.00 0.00 0.0400
-1.00 1.00 0.00 0.0800
1.00 -1.00 0.00 0.0300
0.00 0.00 -1.00 0.0100
0.00 0.00 1.00 0.0100

loop_
_geom_angle_atom_site_label_1
_geom_angle_atom_site_label_2
_geom_angle_atom_site_label_3
_geom_angle
N1 C1 N2 124.8(3)
N1 C1 N4 121.4(3)
N2 C1 N4 113.8(3)
O1 C2 N2 118.7(4)
O1 C2 C3 128.7(4)
N2 C2 C3 112.6(3)
C4 C3 C2 118.0(3)
C4 C3 C6 106.6(3)
C2 C3 C6 135.4(4)
N3 C4 N1 123.1(3)
N3 C4 C3 109.1(3)
N1 C4 C3 127.8(3)
C6 C5 N3 109.1(3)
C6 C5 C19 127.9(3)
N3 C5 C19 122.9(3)
C5 C6 C3 107.8(3)
C5 C6 H6 126.1
C3 C6 H6 126.1
O2 C7 N5 124.1(3)
O2 C7 N4 117.6(4)
N5 C7 N4 118.3(3)
N5 C8 C9 112.1(3)
N5 C8 H8A 109.2
C9 C8 H8A 109.2
N5 C8 H8B 109.2
C9 C8 H8B 109.2
H8A C8 H8B 107.9
C10 C9 C8 114.0(3)
C10 C9 H9A 108.8
C8 C9 H9A 108.8
C10 C9 H9B 108.8
C8 C9 H9B 108.8
H9A C9 H9B 107.7
C9 C10 C11 113.4(4)
C9 C10 H10A 108.9
C11 C10 H10A 108.9
C9 C10 H10B 108.9
C11 C10 H10B 108.9
H10A C10 H10B 107.7
C10 C11 H11A 109.5
C10 C11 H11B 109.5
H11A C11 H11B 109.5
C10 C11 H11C 109.5
H11A C11 H11C 109.5
H11B C11 H11C 109.5
N3 C12 C13 114.3(3)
N3 C12 C23 112.9(11)
N3 C12 H12C 109.0
C23 C12 H12C 109.0
N3 C12 H12D 109.0
C23 C12 H12D 109.0
H12C C12 H12D 107.8
N3 C12 H12A 108.5
C13 C12 H12A 109.1
N3 C12 H12B 108.9
C13 C12 H12B 108.2
C23 C12 H12B 124.5
H12A C12 H12B 107.6
C14 C13 C18 110.7(4)
C14 C13 C12 111.2(4)
C18 C13 C12 111.0(4)
C14 C13 H13A 107.9
C18 C13 H13A 107.9
C12 C13 H13A 107.9
C13 C14 C15 112.2(4)
C13 C14 H14A 109.2
C15 C14 H14A 109.2
C13 C14 H14B 109.2
C15 C14 H14B 109.2
H14A C14 H14B 107.9
C14 C15 C16 111.0(4)
C14 C15 H15A 109.4
C16 C15 H15A 109.4
C14 C15 H15B 109.4
C16 C15 H15B 109.4
H15A C15 H15B 108.0
C17 C16 C15 111.3(4)
C17 C16 H16A 109.4
C15 C16 H16A 109.4
C17 C16 H16B 109.4
C15 C16 H16B 109.4
H16A C16 H16B 108.0
C16 C17 C18 111.4(4)
C16 C17 H17A 109.3
C18 C17 H17A 109.3
C16 C17 H17B 109.3
C18 C17 H17B 109.3
H17A C17 H17B 108.0
C13 C18 C17 110.8(4)
C13 C18 H18A 109.5
C17 C18 H18A 109.5
C13 C18 H18B 109.5
C17 C18 H18B 109.5
H18A C18 H18B 108.1
C5 C19 C20 116.2(3)
C5 C19 H19A 108.2
C20 C19 H19A 108.2
C5 C19 H19B 108.2
C20 C19 H19B 108.2
H19A C19 H19B 107.4
O4 C20 O3 123.2(4)
O4 C20 C19 126.9(4)
O3 C20 C19 109.8(4)
O3 C21 C22 112.9(7)
O3 C21 H21A 109.0
C22 C21 H21A 109.0
O3 C21 H21B 109.0
C22 C21 H21B 109.0
H21A C21 H21B 107.8
C1 N1 C4 112.9(3)
C1 N2 C2 123.7(3)
C1 N2 H2 122(2)
C2 N2 H2 114(2)
C4 N3 C5 107.4(3)
C4 N3 C12 124.8(3)
C5 N3 C12 127.8(3)
C1 N4 C7 128.0(3)
C1 N4 H4 121(2)
C7 N4 H4 110(2)
C7 N5 C8 121.2(3)
C7 N5 H5 120(2)
C8 N5 H5 119(2)
C20 O3 C29 116.7(6)
C20 O3 C21 116.7(6)
C28 C23 C12 119.4(19)
C28 C23 C24 113(2)
C12 C23 C24 108.9(16)
C28 C23 H23A 104.5
C12 C23 H23A 104.5
C24 C23 H23A 104.5
C25 C24 C23 112(2)
C25 C24 H24A 109.1
C23 C24 H24A 109.1
C25 C24 H24B 109.1
C23 C24 H24B 109.1
H24A C24 H24B 107.9
C24 C25 C27 111(2)
C24 C25 H25A 109.5
C27 C25 H25A 109.5
C24 C25 H25B 109.5
C27 C25 H25B 109.5
H25A C25 H25B 108.1
C27 C26 C28 110(2)
C27 C26 H26A 109.8
C28 C26 H26A 109.7
C27 C26 H26B 109.7
C28 C26 H26B 109.7
H26A C26 H26B 108.2
C25 C27 C26 110(2)
C25 C27 H27A 109.7
C26 C27 H27A 109.7
C25 C27 H27B 109.7
C26 C27 H27B 109.7
H27A C27 H27B 108.2
C23 C28 C26 117(2)
C23 C28 H28A 108.1
C26 C28 H28A 108.1
C23 C28 H28B 108.1
C26 C28 H28B 108.1
H28A C28 H28B 107.3
O3 C29 C30 112.6(7)
O3 C29 H29A 109.1
C30 C29 H29A 109.1
O3 C29 H29B 109.1
C30 C29 H29B 109.1
H29A C29 H29B 107.8
C29 C30 H30A 109.5
C29 C30 H30B 109.5
H30A C30 H30B 109.5
C29 C30 H30C 109.5
H30A C30 H30C 109.5
H30B C30 H30C 109.5

loop_
_geom_bond_atom_site_label_1
_geom_bond_atom_site_label_2
_geom_bond_distance
C1 N1 1.295(4)
C1 N2 1.372(4)
C1 N4 1.385(4)
C2 O1 1.242(4)
C2 N2 1.415(4)
C2 C3 1.414(5)
C3 C4 1.391(5)
C3 C6 1.422(5)
C4 N3 1.368(4)
C4 N1 1.368(4)
C5 C6 1.352(5)
C5 N3 1.405(4)
C5 C19 1.484(5)
C6 H6 0.9500
C7 O2 1.243(4)
C7 N5 1.328(5)
C7 N4 1.401(4)
C8 N5 1.466(4)
C8 C9 1.513(5)
C8 H8A 0.9900
C8 H8B 0.9900
C9 C10 1.501(5)
C9 H9A 0.9900
C9 H9B 0.9900
C10 C11 1.534(6)
C10 H10A 0.9900
C10 H10B 0.9900
C11 H11A 0.9800
C11 H11B 0.9800
C11 H11C 0.9800
C12 N3 1.459(4)
C12 C13 1.529(5)
C12 C23 1.531(10)
C12 H12C 0.9900
C12 H12D 0.9900
C12 H12A 0.9922
C12 H12B 0.9921
C13 C14 1.513(6)
C13 C18 1.522(5)
C13 H13A 1.0000
C14 C15 1.520(6)
C14 H14A 0.9900
C14 H14B 0.9900
C15 C16 1.521(6)
C15 H15A 0.9900
C15 H15B 0.9900
C16 C17 1.516(6)
C16 H16A 0.9900
C16 H16B 0.9900
C17 C18 1.528(6)
C17 H17A 0.9900
C17 H17B 0.9900
C18 H18A 0.9900
C18 H18B 0.9900
C19 C20 1.497(5)
C19 H19A 0.9900
C19 H19B 0.9900
C20 O4 1.198(4)
C20 O3 1.344(5)
C21 O3 1.448(7)
C21 C22 1.495(9)
C21 H21A 0.9900
C21 H21B 0.9900
C22 H22A 0.9800
C22 H22B 0.9800
C22 H22C 0.9800
N2 H2 0.90(2)
N4 H4 0.89(2)
N5 H5 0.88(2)
O3 C29 1.447(7)
C23 C28 1.37(3)
C23 C24 1.55(3)
C23 H23A 1.0000
C24 C25 1.50(3)
C24 H24A 0.9900
C24 H24B 0.9900
C25 C27 1.51(4)
C25 H25A 0.9900
C25 H25B 0.9900
C26 C27 1.55(3)
C26 C28 1.56(3)
C26 H26A 0.9900
C26 H26B 0.9900
C27 H27A 0.9900
C27 H27B 0.9900
C28 H28A 0.9900
C28 H28B 0.9900
C29 C30 1.496(8)
C29 H29A 0.9900
C29 H29B 0.9900
C30 H30A 0.9800
C30 H30B 0.9800
C30 H30C 0.9800

loop_
_geom_hbond_atom_site_label_D
_geom_hbond_atom_site_label_H
_geom_hbond_atom_site_label_A
_geom_hbond_distance_DH
_geom_hbond_distance_HA
_geom_hbond_distance_DA
_geom_hbond_angle_DHA
_geom_hbond_site_symmetry_A
N2 H2 O2 0.90(2) 1.90(2) 2.780(4) 165(3) 4_565
N4 H4 O1 0.89(2) 2.00(2) 2.888(4) 173(3) 4_465
N5 H5 N1 0.88(2) 2.02(3) 2.692(4) 133(3) .

loop_
_geom_torsion_atom_site_label_1
_geom_torsion_atom_site_label_2
_geom_torsion_atom_site_label_3
_geom_torsion_atom_site_label_4
_geom_torsion
O1 C2 C3 C4 -174.7(4)
N2 C2 C3 C4 4.9(5)
O1 C2 C3 C6 4.9(7)
N2 C2 C3 C6 -175.6(4)
C2 C3 C4 N3 178.9(3)
C6 C3 C4 N3 -0.8(4)
C2 C3 C4 N1 -1.0(6)
C6 C3 C4 N1 179.3(3)
N3 C5 C6 C3 -0.1(4)
C19 C5 C6 C3 -177.4(4)
C4 C3 C6 C5 0.5(4)
C2 C3 C6 C5 -179.1(4)
N5 C8 C9 C10 68.0(4)
C8 C9 C10 C11 -177.7(4)
N3 C12 C13 C14 -177.7(4)
C23 C12 C13 C14 -88(4)
N3 C12 C13 C18 -54.0(6)
C23 C12 C13 C18 36(3)
C18 C13 C14 C15 55.6(6)
C12 C13 C14 C15 179.5(4)
C13 C14 C15 C16 -55.0(7)
C14 C15 C16 C17 54.5(8)
C15 C16 C17 C18 -55.5(8)
C14 C13 C18 C17 -55.6(7)
C12 C13 C18 C17 -179.6(5)
C16 C17 C18 C13 56.0(7)
C6 C5 C19 C20 -92.8(5)
N3 C5 C19 C20 90.2(4)
C5 C19 C20 O4 18.4(6)
C5 C19 C20 O3 -163.3(3)
N2 C1 N1 C4 4.1(5)
N4 C1 N1 C4 -175.6(3)
N3 C4 N1 C1 176.4(3)
C3 C4 N1 C1 -3.6(5)
N1 C1 N2 C2 0.0(5)
N4 C1 N2 C2 179.7(3)
O1 C2 N2 C1 174.9(3)
C3 C2 N2 C1 -4.7(5)
N1 C4 N3 C5 -179.4(3)
C3 C4 N3 C5 0.7(4)
N1 C4 N3 C12 0.2(5)
C3 C4 N3 C12 -179.8(3)
C6 C5 N3 C4 -0.3(4)
C19 C5 N3 C4 177.1(3)
C6 C5 N3 C12 -179.9(3)
C19 C5 N3 C12 -2.4(6)
C13 C12 N3 C4 104.5(4)
C23 C12 N3 C4 83.2(13)
C13 C12 N3 C5 -76.0(5)
C23 C12 N3 C5 -97.4(13)
N1 C1 N4 C7 9.9(6)
N2 C1 N4 C7 -169.9(3)
O2 C7 N4 C1 173.3(4)
N5 C7 N4 C1 -7.0(6)
O2 C7 N5 C8 1.0(6)
N4 C7 N5 C8 -178.7(3)
C9 C8 N5 C7 87.1(4)
O4 C20 O3 C29 11.4(9)
C19 C20 O3 C29 -167.0(8)
O4 C20 O3 C21 -2.3(12)
C19 C20 O3 C21 179.3(10)
C22 C21 O3 C20 -71.5(16)
C22 C21 O3 C29 -165(5)
N3 C12 C23 C28 52(3)
C13 C12 C23 C28 -47(3)
N3 C12 C23 C24 -175.9(16)
C13 C12 C23 C24 86(4)
C28 C23 C24 C25 -50(3)
C12 C23 C24 C25 174(2)
C23 C24 C25 C27 55(3)
C24 C25 C27 C26 -58(3)
C28 C26 C27 C25 53(3)
C12 C23 C28 C26 178(2)
C24 C23 C28 C26 48(3)
C27 C26 C28 C23 -50(3)
C20 O3 C29 C30 -88.4(13)
C21 O3 C29 C30 5(4)
